data_1529322
loop_
_publ_author_name
'Tan, Wei Wen'
'Yoshikai, Naohiko'

_publ_section_title
;
 Copper-catalyzed condensation of imines and \a-diazo-\b-dicarbonyl
 compounds: modular and regiocontrolled synthesis of multisubstituted
 pyrroles
;
_journal_issue 11
_journal_name_full 'Chem. Sci.'
_journal_page_first 6448
_journal_paper_doi 10.1039/C5SC02322J
_journal_volume 6
_journal_year 2015
_chemical_formula_sum 'C24 H27 N O3'
_chemical_formula_weight 377.46
_chemical_melting_point 98.5(5)
_chemical_name_systematic 'Ethyl 3-isopropyl-1-(4-methoxyphenyl)-5-(o-tolyl)-1H-pyrrole-2-carboxylate'
_space_group_crystal_system triclinic
_space_group_IT_number 2
_space_group_name_Hall '-P 1'
_space_group_name_H-M_alt 'P -1'
_symmetry_space_group_name_Hall '-P 1'
_symmetry_space_group_name_H-M 'P -1'
_atom_sites_solution_hydrogens geom
_audit_update_record
;
2014-12-23 deposited with the CCDC.
2015-07-31 downloaded from the CCDC.
;
_cell_angle_alpha 93.847(3)
_cell_angle_beta 101.554(3)
_cell_angle_gamma 114.578(3)
_cell_formula_units_Z 4
_cell_length_a 11.3191(5)
_cell_length_b 11.4640(5)
_cell_length_c 18.1291(7)
_cell_measurement_reflns_used 4911
_cell_measurement_temperature 103.(2)
_cell_measurement_theta_max 25.2899
_cell_measurement_theta_min 2.6835
_cell_volume 2065.90(17)
_computing_cell_refinement 'SAINT V8.34A (Bruker AXS Inc., 2013)'
_computing_data_collection 'APEX2 (Bruker AXS Inc., 2014)'
_computing_data_reduction 'SAINT V8.34A (Bruker AXS Inc., 2013)'
_computing_molecular_graphics 'XP (Bruker AXS Inc., 2014)'
_computing_publication_material 'APEX2 (Bruker AXS Inc., 2014)'
_computing_structure_refinement 'SHELXL-2014 (Sheldrick, 2014)'
_diffrn_ambient_temperature 103.(2)
_diffrn_detector_area_resol_mean 8.3333
_diffrn_measured_fraction_theta_full 0.994
_diffrn_measured_fraction_theta_max 0.994
_diffrn_measurement_device_type 'CCD area detector'
_diffrn_measurement_method 'phi and omega scans'
_diffrn_radiation_monochromator graphite
_diffrn_radiation_type MoK\a
_diffrn_radiation_wavelength 0.71073
_diffrn_reflns_av_R_equivalents 0.0615
_diffrn_reflns_av_unetI/netI 0.0662
_diffrn_reflns_limit_h_max 15
_diffrn_reflns_limit_h_min -15
_diffrn_reflns_limit_k_max 15
_diffrn_reflns_limit_k_min -15
_diffrn_reflns_limit_l_max 24
_diffrn_reflns_limit_l_min -24
_diffrn_reflns_number 38462
_diffrn_reflns_theta_full 28.47
_diffrn_reflns_theta_max 28.47
_diffrn_reflns_theta_min 1.98
_diffrn_source 'fine-focus sealed tube'
_exptl_absorpt_coefficient_mu 0.079
_exptl_absorpt_correction_T_max 0.99
_exptl_absorpt_correction_T_min 0.88
_exptl_absorpt_correction_type multi-scan
_exptl_absorpt_process_details 'SADABS V2014/3 (Bruker AXS Inc.)'
_exptl_crystal_colour colourless
_exptl_crystal_density_diffrn 1.214
_exptl_crystal_density_method 'not measured'
_exptl_crystal_description block
_exptl_crystal_F_000 808
_exptl_crystal_recrystallization_method 'Re-crystallisation from solvent: hexane and EtOAc'
_exptl_crystal_size_max 0.380
_exptl_crystal_size_mid 0.200
_exptl_crystal_size_min 0.120
_refine_diff_density_max 0.338
_refine_diff_density_min -0.436
_refine_ls_extinction_method none
_refine_ls_goodness_of_fit_ref 1.030
_refine_ls_hydrogen_treatment constr
_refine_ls_matrix_type full
_refine_ls_number_parameters 515
_refine_ls_number_reflns 10388
_refine_ls_number_restraints 0
_refine_ls_restrained_S_all 1.030
_refine_ls_R_factor_all 0.0902
_refine_ls_R_factor_gt 0.0515
_refine_ls_shift/su_max 0.001
_refine_ls_shift/su_mean 0.000
_refine_ls_structure_factor_coef Fsqd
_refine_ls_weighting_details 'w=1/[\s^2^(Fo^2^)+(0.0941P)^2^+0.0529P] where P=(Fo^2^+2Fc^2^)/3'
_refine_ls_weighting_scheme calc
_refine_ls_wR_factor_gt 0.1329
_refine_ls_wR_factor_ref 0.1745
_reflns_number_gt 6874
_reflns_number_total 10388
_reflns_threshold_expression 'I > 2\s(I)'
_cod_data_source_file c5sc02322j2.cif
_cod_data_source_block I
_cod_depositor_comments
;
The following automatic conversions were performed:

'_chemical_melting_point' value '98-99' was changed to '98.5(5)' -
the average value was taken and precision was estimated.

Automatic conversion script
Id: cif_fix_values 3271 2015-04-21 07:52:19Z andrius 

 Adding full bibliography for 1529322--1529323.cif.
;
_cod_original_cell_volume 2065.90(16)
_cod_database_code 1529322

loop_
_space_group_symop_operation_xyz
'x, y, z'
'-x, -y, -z'

loop_
_atom_site_type_symbol
_atom_site_label
_atom_site_fract_x
_atom_site_fract_y
_atom_site_fract_z
_atom_site_U_iso_or_equiv
_atom_site_adp_type
_atom_site_calc_flag
_atom_site_refinement_flags_adp
_atom_site_refinement_flags_posn
_atom_site_occupancy
C C1 0.99390(18) 0.72516(16) 0.43194(9) 0.0164(4) Uani d . . 1
C C2 0.95140(18) 0.71144(16) 0.35304(9) 0.0168(4) Uani d . . 1
C C3 0.83792(19) 0.73729(17) 0.33876(10) 0.0190(4) Uani d . . 1
H H3 0.788 0.7369 0.2898 0.023 Uiso calc U R 1
C C4 0.81159(18) 0.76313(17) 0.40739(10) 0.0171(4) Uani d . . 1
C C5 0.90490(18) 0.76783(17) 0.54407(9) 0.0157(4) Uani d . . 1
C C6 0.94485(18) 0.88946(17) 0.58649(10) 0.0179(4) Uani d . . 1
H H6 0.9726 0.9649 0.5631 0.021 Uiso calc U R 1
C C7 0.94412(19) 0.90042(18) 0.66254(10) 0.0204(4) Uani d . . 1
H H7 0.9735 0.9837 0.692 0.024 Uiso calc U R 1
C C8 0.90015(19) 0.78915(18) 0.69628(10) 0.0190(4) Uani d . . 1
C C9 0.8455(2) 0.7005(2) 0.80745(11) 0.0305(5) Uani d . . 1
H H9A 0.7541 0.6424 0.7776 0.046 Uiso calc U R 1
H H9B 0.8432 0.7289 0.8592 0.046 Uiso calc U R 1
H H9C 0.9015 0.654 0.8102 0.046 Uiso calc U R 1
C C10 0.86031(19) 0.66772(17) 0.65384(10) 0.0201(4) Uani d . . 1
H H10 0.8311 0.5919 0.6768 0.024 Uiso calc U R 1
C C11 0.86347(18) 0.65785(17) 0.57775(10) 0.0182(4) Uani d . . 1
H H11 0.837 0.5751 0.5486 0.022 Uiso calc U R 1
C C12 1.10828(18) 0.70888(17) 0.47509(9) 0.0167(4) Uani d . . 1
C C13 1.25105(19) 0.74154(18) 0.59838(10) 0.0217(4) Uani d . . 1
H H13A 1.2995 0.8125 0.643 0.026 Uiso calc U R 1
H H13B 1.3169 0.7396 0.5703 0.026 Uiso calc U R 1
C C14 1.1871(2) 0.61356(19) 0.62512(12) 0.0296(5) Uani d . . 1
H H14A 1.1169 0.6131 0.6493 0.044 Uiso calc U R 1
H H14B 1.2554 0.6016 0.6622 0.044 Uiso calc U R 1
H H14C 1.1475 0.5426 0.5813 0.044 Uiso calc U R 1
C C15 1.01320(19) 0.67563(18) 0.29395(10) 0.0203(4) Uani d . . 1
H H15 1.042 0.6086 0.3117 0.024 Uiso calc U R 1
C C16 1.1374(2) 0.7918(2) 0.28622(12) 0.0327(5) Uani d . . 1
H H16A 1.1115 0.8571 0.2658 0.049 Uiso calc U R 1
H H16B 1.1799 0.7632 0.2514 0.049 Uiso calc U R 1
H H16C 1.2009 0.8299 0.3365 0.049 Uiso calc U R 1
C C17 0.9121(2) 0.6154(2) 0.21643(10) 0.0313(5) Uani d . . 1
H H17A 0.8322 0.5417 0.2224 0.047 Uiso calc U R 1
H H17B 0.9527 0.5852 0.1812 0.047 Uiso calc U R 1
H H17C 0.8865 0.6808 0.1959 0.047 Uiso calc U R 1
C C18 0.69637(18) 0.78418(17) 0.42251(9) 0.0175(4) Uani d . . 1
C C19 0.57773(19) 0.67773(18) 0.42454(10) 0.0196(4) Uani d . . 1
C C20 0.5640(2) 0.54136(19) 0.41424(12) 0.0279(5) Uani d . . 1
H H20A 0.6067 0.5251 0.4625 0.042 Uiso calc U R 1
H H20B 0.6077 0.5302 0.3746 0.042 Uiso calc U R 1
H H20C 0.4686 0.4797 0.3989 0.042 Uiso calc U R 1
C C21 0.46943(19) 0.70034(19) 0.43455(10) 0.0208(4) Uani d . . 1
H H21 0.3881 0.6289 0.4358 0.025 Uiso calc U R 1
C C22 0.4785(2) 0.82487(19) 0.44272(10) 0.0228(4) Uani d . . 1
H H22 0.4036 0.8384 0.4493 0.027 Uiso calc U R 1
C C23 0.5967(2) 0.9298(2) 0.44128(11) 0.0253(4) Uani d . . 1
H H23 0.6036 1.0155 0.4475 0.03 Uiso calc U R 1
C C24 0.7050(2) 0.90940(19) 0.43075(10) 0.0228(4) Uani d . . 1
H H24 0.7857 0.9813 0.4291 0.027 Uiso calc U R 1
C C25 0.52705(18) 0.22558(17) -0.03734(9) 0.0170(4) Uani d . . 1
C C26 0.49657(19) 0.24648(17) -0.11193(10) 0.0186(4) Uani d . . 1
C C27 0.38714(19) 0.27753(18) -0.11922(10) 0.0210(4) Uani d . . 1
H H27 0.3441 0.2966 -0.1642 0.025 Uiso calc U R 1
C C28 0.35283(19) 0.27576(18) -0.05045(10) 0.0192(4) Uani d . . 1
C C29 0.43836(18) 0.24398(18) 0.07958(9) 0.0171(4) Uani d . . 1
C C30 0.51445(19) 0.35880(18) 0.13133(10) 0.0204(4) Uani d . . 1
H H30 0.5642 0.4368 0.1142 0.024 Uiso calc U R 1
C C31 0.5176(2) 0.35926(18) 0.20780(10) 0.0214(4) Uani d . . 1
H H31 0.5695 0.4379 0.2433 0.026 Uiso calc U R 1
C C32 0.44485(19) 0.24477(18) 0.23311(10) 0.0189(4) Uani d . . 1
C C33 0.3857(2) 0.14075(19) 0.33892(10) 0.0255(4) Uani d . . 1
H H33A 0.2899 0.1031 0.3131 0.038 Uiso calc U R 1
H H33B 0.3979 0.1625 0.394 0.038 Uiso calc U R 1
H H33C 0.4207 0.0776 0.3295 0.038 Uiso calc U R 1
C C34 0.3670(2) 0.13029(18) 0.18067(10) 0.0214(4) Uani d . . 1
H H34 0.3161 0.0523 0.1974 0.026 Uiso calc U R 1
C C35 0.36424(19) 0.13058(18) 0.10358(10) 0.0204(4) Uani d . . 1
H H35 0.3113 0.0527 0.0676 0.025 Uiso calc U R 1
C C36 0.63229(19) 0.18933(17) -0.00271(10) 0.0182(4) Uani d . . 1
C C37 0.7404(2) 0.1422(3) 0.11055(11) 0.0374(6) Uani d . . 1
H H37A 0.8188 0.1696 0.0882 0.045 Uiso calc U R 1
H H37B 0.6999 0.0464 0.1068 0.045 Uiso calc U R 1
C C38 0.7822(2) 0.2065(2) 0.19193(12) 0.0400(6) Uani d . . 1
H H38A 0.8324 0.3008 0.1954 0.06 Uiso calc U R 1
H H38B 0.8392 0.1732 0.2226 0.06 Uiso calc U R 1
H H38C 0.7023 0.1877 0.2112 0.06 Uiso calc U R 1
C C39 0.5646(2) 0.23857(19) -0.17461(10) 0.0235(4) Uani d . . 1
H H39 0.6571 0.2501 -0.1502 0.028 Uiso calc U R 1
C C40 0.5773(2) 0.3462(2) -0.22164(11) 0.0328(5) Uani d . . 1
H H40A 0.4878 0.3321 -0.2499 0.049 Uiso calc U R 1
H H40B 0.6309 0.3453 -0.2577 0.049 Uiso calc U R 1
H H40C 0.6214 0.4306 -0.1876 0.049 Uiso calc U R 1
C C41 0.4888(3) 0.1056(2) -0.22503(12) 0.0394(6) Uani d . . 1
H H41A 0.4875 0.0383 -0.1942 0.059 Uiso calc U R 1
H H41B 0.5335 0.1019 -0.2656 0.059 Uiso calc U R 1
H H41C 0.3965 0.0907 -0.2479 0.059 Uiso calc U R 1
C C42 0.24471(19) 0.30235(18) -0.02949(9) 0.0183(4) Uani d . . 1
C C43 0.11226(19) 0.20539(18) -0.04868(10) 0.0207(4) Uani d . . 1
C C44 0.0756(2) 0.0702(2) -0.08711(12) 0.0332(5) Uani d . . 1
H H44A -0.022 0.0185 -0.0992 0.05 Uiso calc U R 1
H H44B 0.1192 0.0292 -0.0528 0.05 Uiso calc U R 1
H H44C 0.1057 0.0748 -0.1344 0.05 Uiso calc U R 1
C C45 0.0133(2) 0.23745(19) -0.03173(10) 0.0228(4) Uani d . . 1
H H45 -0.0772 0.1728 -0.0446 0.027 Uiso calc U R 1
C C46 0.0435(2) 0.36065(19) 0.00328(10) 0.0223(4) Uani d . . 1
H H46 -0.0258 0.38 0.0141 0.027 Uiso calc U R 1
C C47 0.1750(2) 0.45615(19) 0.02260(10) 0.0234(4) Uani d . . 1
H H47 0.1964 0.541 0.0469 0.028 Uiso calc U R 1
C C48 0.27515(19) 0.42677(18) 0.00608(10) 0.0205(4) Uani d . . 1
H H48 0.3654 0.4921 0.0191 0.025 Uiso calc U R 1
N N1 0.90770(15) 0.75729(14) 0.46469(8) 0.0161(3) Uani d . . 1
N N2 0.43789(15) 0.24418(15) -0.00022(8) 0.0172(3) Uani d . . 1
O O1 0.90019(15) 0.81146(13) 0.77158(7) 0.0267(3) Uani d . . 1
O O2 1.16264(14) 0.65168(13) 0.44742(7) 0.0240(3) Uani d . . 1
O O3 1.14922(13) 0.76647(12) 0.54884(7) 0.0196(3) Uani d . . 1
O O4 0.45629(15) 0.25567(13) 0.31011(7) 0.0255(3) Uani d . . 1
O O5 0.70391(15) 0.16849(16) -0.03688(8) 0.0328(4) Uani d . . 1
O O6 0.64297(18) 0.1827(2) 0.07082(8) 0.0510(5) Uani d . . 1

loop_
_atom_site_aniso_label
_atom_site_aniso_U_11
_atom_site_aniso_U_22
_atom_site_aniso_U_33
_atom_site_aniso_U_12
_atom_site_aniso_U_13
_atom_site_aniso_U_23
C1 0.0164(9) 0.0142(8) 0.0194(9) 0.0066(7) 0.0062(7) 0.0039(7)
C2 0.0168(9) 0.0147(8) 0.0183(8) 0.0053(7) 0.0064(7) 0.0046(6)
C3 0.0196(10) 0.0215(9) 0.0166(8) 0.0099(8) 0.0039(7) 0.0051(7)
C4 0.0157(9) 0.0180(9) 0.0185(8) 0.0082(7) 0.0042(7) 0.0054(7)
C5 0.0135(9) 0.0192(9) 0.0161(8) 0.0081(7) 0.0045(7) 0.0049(7)
C6 0.0179(9) 0.0169(9) 0.0216(9) 0.0082(7) 0.0084(7) 0.0071(7)
C7 0.0215(10) 0.0177(9) 0.0218(9) 0.0079(8) 0.0072(7) 0.0012(7)
C8 0.0187(10) 0.0236(9) 0.0165(8) 0.0098(8) 0.0067(7) 0.0049(7)
C9 0.0403(13) 0.0358(12) 0.0239(10) 0.0189(11) 0.0175(9) 0.0160(9)
C10 0.0216(10) 0.0178(9) 0.0224(9) 0.0085(8) 0.0074(8) 0.0087(7)
C11 0.0185(10) 0.0147(8) 0.0206(9) 0.0072(7) 0.0042(7) 0.0017(7)
C12 0.0175(9) 0.0159(9) 0.0175(8) 0.0065(7) 0.0068(7) 0.0060(7)
C13 0.0179(10) 0.0250(10) 0.0215(9) 0.0101(8) 0.0008(7) 0.0072(7)
C14 0.0282(12) 0.0267(11) 0.0318(11) 0.0110(9) 0.0034(9) 0.0105(8)
C15 0.0202(10) 0.0245(10) 0.0206(9) 0.0121(8) 0.0079(7) 0.0068(7)
C16 0.0294(12) 0.0334(12) 0.0376(12) 0.0109(10) 0.0193(10) 0.0073(9)
C17 0.0345(13) 0.0423(13) 0.0195(10) 0.0179(11) 0.0102(9) 0.0026(8)
C18 0.0171(9) 0.0226(9) 0.0141(8) 0.0104(8) 0.0027(7) 0.0047(7)
C19 0.0218(10) 0.0204(9) 0.0161(8) 0.0089(8) 0.0047(7) 0.0019(7)
C20 0.0283(11) 0.0211(10) 0.0359(11) 0.0099(9) 0.0147(9) 0.0021(8)
C21 0.0185(10) 0.0254(10) 0.0185(9) 0.0084(8) 0.0072(7) 0.0048(7)
C22 0.0223(10) 0.0322(11) 0.0206(9) 0.0161(9) 0.0093(8) 0.0075(8)
C23 0.0289(11) 0.0252(10) 0.0311(10) 0.0170(9) 0.0138(9) 0.0104(8)
C24 0.0198(10) 0.0220(10) 0.0287(10) 0.0092(8) 0.0088(8) 0.0089(8)
C25 0.0166(9) 0.0180(9) 0.0172(8) 0.0082(7) 0.0049(7) 0.0022(7)
C26 0.0185(10) 0.0204(9) 0.0170(8) 0.0090(8) 0.0041(7) 0.0022(7)
C27 0.0219(10) 0.0289(10) 0.0159(8) 0.0144(9) 0.0047(7) 0.0059(7)
C28 0.0176(10) 0.0236(9) 0.0188(9) 0.0114(8) 0.0040(7) 0.0055(7)
C29 0.0170(9) 0.0245(9) 0.0149(8) 0.0129(8) 0.0056(7) 0.0056(7)
C30 0.0198(10) 0.0194(9) 0.0206(9) 0.0068(8) 0.0051(7) 0.0071(7)
C31 0.0252(10) 0.0180(9) 0.0178(9) 0.0076(8) 0.0030(8) 0.0021(7)
C32 0.0191(10) 0.0237(10) 0.0169(8) 0.0117(8) 0.0053(7) 0.0050(7)
C33 0.0265(11) 0.0297(11) 0.0212(9) 0.0102(9) 0.0106(8) 0.0106(8)
C34 0.0228(10) 0.0195(9) 0.0215(9) 0.0077(8) 0.0073(8) 0.0069(7)
C35 0.0214(10) 0.0202(9) 0.0196(9) 0.0091(8) 0.0050(7) 0.0023(7)
C36 0.0191(10) 0.0181(9) 0.0193(9) 0.0098(8) 0.0055(7) 0.0026(7)
C37 0.0387(14) 0.0674(17) 0.0303(11) 0.0432(13) 0.0122(10) 0.0197(11)
C38 0.0349(14) 0.0485(15) 0.0402(13) 0.0236(12) 0.0049(10) 0.0092(11)
C39 0.0261(11) 0.0337(11) 0.0174(9) 0.0178(9) 0.0086(8) 0.0058(8)
C40 0.0404(14) 0.0391(13) 0.0266(11) 0.0187(11) 0.0191(10) 0.0127(9)
C41 0.0546(16) 0.0368(13) 0.0328(12) 0.0228(12) 0.0197(11) 0.0002(9)
C42 0.0198(10) 0.0256(10) 0.0150(8) 0.0139(8) 0.0055(7) 0.0077(7)
C43 0.0209(10) 0.0234(10) 0.0205(9) 0.0117(8) 0.0058(7) 0.0060(7)
C44 0.0271(12) 0.0274(11) 0.0437(12) 0.0117(10) 0.0095(10) -0.0025(9)
C45 0.0182(10) 0.0255(10) 0.0275(10) 0.0106(8) 0.0078(8) 0.0086(8)
C46 0.0223(10) 0.0292(10) 0.0246(9) 0.0172(9) 0.0102(8) 0.0100(8)
C47 0.0273(11) 0.0233(10) 0.0251(10) 0.0158(9) 0.0079(8) 0.0047(8)
C48 0.0194(10) 0.0223(10) 0.0206(9) 0.0097(8) 0.0050(7) 0.0056(7)
N1 0.0171(8) 0.0177(7) 0.0154(7) 0.0085(6) 0.0053(6) 0.0048(6)
N2 0.0180(8) 0.0245(8) 0.0145(7) 0.0133(7) 0.0058(6) 0.0065(6)
O1 0.0350(9) 0.0297(8) 0.0166(6) 0.0129(7) 0.0111(6) 0.0055(5)
O2 0.0225(8) 0.0318(8) 0.0245(7) 0.0176(6) 0.0070(6) 0.0058(6)
O3 0.0195(7) 0.0216(7) 0.0179(6) 0.0110(6) 0.0005(5) 0.0040(5)
O4 0.0335(8) 0.0250(7) 0.0158(6) 0.0095(6) 0.0080(6) 0.0061(5)
O5 0.0339(9) 0.0549(10) 0.0264(7) 0.0333(8) 0.0115(6) 0.0092(7)
O6 0.0565(12) 0.1155(16) 0.0280(8) 0.0734(12) 0.0234(8) 0.0342(9)

loop_
_atom_type_symbol
_atom_type_description
_atom_type_scat_dispersion_real
_atom_type_scat_dispersion_imag
_atom_type_scat_source
C C 0.0033 0.0016 'International Tables Vol C Tables 4.2.6.8 and 6.1.1.4'
H H 0.0000 0.0000 'International Tables Vol C Tables 4.2.6.8 and 6.1.1.4'
N N 0.0061 0.0033 'International Tables Vol C Tables 4.2.6.8 and 6.1.1.4'
O O 0.0106 0.0060 'International Tables Vol C Tables 4.2.6.8 and 6.1.1.4'

loop_
_geom_angle_atom_site_label_1
_geom_angle_atom_site_label_2
_geom_angle_atom_site_label_3
_geom_angle
C2 C1 N1 108.31(15)
C2 C1 C12 127.17(16)
N1 C1 C12 124.52(15)
C1 C2 C3 106.24(15)
C1 C2 C15 127.19(16)
C3 C2 C15 126.57(16)
C4 C3 C2 108.83(16)
C4 C3 H3 125.6
C2 C3 H3 125.6
N1 C4 C3 107.93(15)
N1 C4 C18 122.45(15)
C3 C4 C18 129.46(16)
C11 C5 C6 120.21(15)
C11 C5 N1 120.22(15)
C6 C5 N1 119.56(15)
C7 C6 C5 119.87(16)
C7 C6 H6 120.1
C5 C6 H6 120.1
C6 C7 C8 119.95(16)
C6 C7 H7 120.0
C8 C7 H7 120.0
O1 C8 C10 125.06(16)
O1 C8 C7 114.83(15)
C10 C8 C7 120.10(16)
O1 C9 H9A 109.5
O1 C9 H9B 109.5
H9A C9 H9B 109.5
O1 C9 H9C 109.5
H9A C9 H9C 109.5
H9B C9 H9C 109.5
C11 C10 C8 119.54(17)
C11 C10 H10 120.2
C8 C10 H10 120.2
C5 C11 C10 120.31(16)
C5 C11 H11 119.8
C10 C11 H11 119.8
O2 C12 O3 123.27(16)
O2 C12 C1 123.85(16)
O3 C12 C1 112.86(14)
O3 C13 C14 110.18(16)
O3 C13 H13A 109.6
C14 C13 H13A 109.6
O3 C13 H13B 109.6
C14 C13 H13B 109.6
H13A C13 H13B 108.1
C13 C14 H14A 109.5
C13 C14 H14B 109.5
H14A C14 H14B 109.5
C13 C14 H14C 109.5
H14A C14 H14C 109.5
H14B C14 H14C 109.5
C2 C15 C16 111.76(15)
C2 C15 C17 111.80(16)
C16 C15 C17 110.43(16)
C2 C15 H15 107.5
C16 C15 H15 107.5
C17 C15 H15 107.5
C15 C16 H16A 109.5
C15 C16 H16B 109.5
H16A C16 H16B 109.5
C15 C16 H16C 109.5
H16A C16 H16C 109.5
H16B C16 H16C 109.5
C15 C17 H17A 109.5
C15 C17 H17B 109.5
H17A C17 H17B 109.5
C15 C17 H17C 109.5
H17A C17 H17C 109.5
H17B C17 H17C 109.5
C24 C18 C19 120.10(17)
C24 C18 C4 119.81(16)
C19 C18 C4 120.01(16)
C21 C19 C18 118.47(16)
C21 C19 C20 119.98(17)
C18 C19 C20 121.53(17)
C19 C20 H20A 109.5
C19 C20 H20B 109.5
H20A C20 H20B 109.5
C19 C20 H20C 109.5
H20A C20 H20C 109.5
H20B C20 H20C 109.5
C22 C21 C19 121.21(18)
C22 C21 H21 119.4
C19 C21 H21 119.4
C21 C22 C23 119.90(17)
C21 C22 H22 120.1
C23 C22 H22 120.1
C24 C23 C22 119.82(18)
C24 C23 H23 120.1
C22 C23 H23 120.1
C23 C24 C18 120.50(18)
C23 C24 H24 119.8
C18 C24 H24 119.8
C26 C25 N2 107.96(15)
C26 C25 C36 126.94(16)
N2 C25 C36 125.10(15)
C25 C26 C27 106.48(15)
C25 C26 C39 128.19(17)
C27 C26 C39 125.33(16)
C28 C27 C26 108.79(16)
C28 C27 H27 125.6
C26 C27 H27 125.6
N2 C28 C27 107.95(16)
N2 C28 C42 122.99(15)
C27 C28 C42 129.06(16)
C35 C29 C30 120.68(16)
C35 C29 N2 120.09(15)
C30 C29 N2 119.22(16)
C31 C30 C29 119.72(17)
C31 C30 H30 120.1
C29 C30 H30 120.1
C30 C31 C32 120.24(16)
C30 C31 H31 119.9
C32 C31 H31 119.9
O4 C32 C34 124.81(17)
O4 C32 C31 115.48(15)
C34 C32 C31 119.71(16)
O4 C33 H33A 109.5
O4 C33 H33B 109.5
H33A C33 H33B 109.5
O4 C33 H33C 109.5
H33A C33 H33C 109.5
H33B C33 H33C 109.5
C35 C34 C32 119.73(17)
C35 C34 H34 120.1
C32 C34 H34 120.1
C29 C35 C34 119.89(16)
C29 C35 H35 120.1
C34 C35 H35 120.1
O5 C36 O6 122.55(17)
O5 C36 C25 123.73(16)
O6 C36 C25 113.72(15)
O6 C37 C38 106.39(17)
O6 C37 H37A 110.5
C38 C37 H37A 110.5
O6 C37 H37B 110.5
C38 C37 H37B 110.5
H37A C37 H37B 108.6
C37 C38 H38A 109.5
C37 C38 H38B 109.5
H38A C38 H38B 109.5
C37 C38 H38C 109.5
H38A C38 H38C 109.5
H38B C38 H38C 109.5
C26 C39 C41 110.26(17)
C26 C39 C40 111.16(16)
C41 C39 C40 110.94(17)
C26 C39 H39 108.1
C41 C39 H39 108.1
C40 C39 H39 108.1
C39 C40 H40A 109.5
C39 C40 H40B 109.5
H40A C40 H40B 109.5
C39 C40 H40C 109.5
H40A C40 H40C 109.5
H40B C40 H40C 109.5
C39 C41 H41A 109.5
C39 C41 H41B 109.5
H41A C41 H41B 109.5
C39 C41 H41C 109.5
H41A C41 H41C 109.5
H41B C41 H41C 109.5
C48 C42 C43 120.08(16)
C48 C42 C28 119.49(17)
C43 C42 C28 120.35(16)
C45 C43 C42 118.14(16)
C45 C43 C44 120.27(18)
C42 C43 C44 121.59(17)
C43 C44 H44A 109.5
C43 C44 H44B 109.5
H44A C44 H44B 109.5
C43 C44 H44C 109.5
H44A C44 H44C 109.5
H44B C44 H44C 109.5
C46 C45 C43 121.71(18)
C46 C45 H45 119.1
C43 C45 H45 119.1
C45 C46 C47 119.94(17)
C45 C46 H46 120.0
C47 C46 H46 120.0
C46 C47 C48 119.42(17)
C46 C47 H47 120.3
C48 C47 H47 120.3
C47 C48 C42 120.71(18)
C47 C48 H48 119.6
C42 C48 H48 119.6
C4 N1 C1 108.68(14)
C4 N1 C5 123.29(14)
C1 N1 C5 127.62(14)
C28 N2 C25 108.82(14)
C28 N2 C29 123.12(14)
C25 N2 C29 127.82(14)
C8 O1 C9 117.42(14)
C12 O3 C13 116.66(13)
C32 O4 C33 117.57(14)
C36 O6 C37 118.62(15)

loop_
_geom_bond_atom_site_label_1
_geom_bond_atom_site_label_2
_geom_bond_distance
C1 C2 1.391(2)
C1 N1 1.393(2)
C1 C12 1.462(2)
C2 C3 1.414(2)
C2 C15 1.512(2)
C3 C4 1.377(2)
C3 H3 0.95
C4 N1 1.373(2)
C4 C18 1.493(2)
C5 C11 1.382(2)
C5 C6 1.390(2)
C5 N1 1.444(2)
C6 C7 1.378(2)
C6 H6 0.95
C7 C8 1.396(3)
C7 H7 0.95
C8 O1 1.372(2)
C8 C10 1.389(2)
C9 O1 1.429(2)
C9 H9A 0.98
C9 H9B 0.98
C9 H9C 0.98
C10 C11 1.385(2)
C10 H10 0.95
C11 H11 0.95
C12 O2 1.215(2)
C12 O3 1.348(2)
C13 O3 1.453(2)
C13 C14 1.505(3)
C13 H13A 0.99
C13 H13B 0.99
C14 H14A 0.98
C14 H14B 0.98
C14 H14C 0.98
C15 C16 1.522(3)
C15 C17 1.526(3)
C15 H15 1.0
C16 H16A 0.98
C16 H16B 0.98
C16 H16C 0.98
C17 H17A 0.98
C17 H17B 0.98
C17 H17C 0.98
C18 C24 1.394(2)
C18 C19 1.399(3)
C19 C21 1.396(2)
C19 C20 1.500(3)
C20 H20A 0.98
C20 H20B 0.98
C20 H20C 0.98
C21 C22 1.384(3)
C21 H21 0.95
C22 C23 1.385(3)
C22 H22 0.95
C23 C24 1.385(3)
C23 H23 0.95
C24 H24 0.95
C25 C26 1.389(2)
C25 N2 1.396(2)
C25 C36 1.461(2)
C26 C27 1.409(2)
C26 C39 1.513(2)
C27 C28 1.377(2)
C27 H27 0.95
C28 N2 1.368(2)
C28 C42 1.489(2)
C29 C35 1.378(3)
C29 C30 1.386(2)
C29 N2 1.446(2)
C30 C31 1.379(2)
C30 H30 0.95
C31 C32 1.394(3)
C31 H31 0.95
C32 O4 1.368(2)
C32 C34 1.392(3)
C33 O4 1.425(2)
C33 H33A 0.98
C33 H33B 0.98
C33 H33C 0.98
C34 C35 1.392(2)
C34 H34 0.95
C35 H35 0.95
C36 O5 1.200(2)
C36 O6 1.324(2)
C37 O6 1.451(2)
C37 C38 1.493(3)
C37 H37A 0.99
C37 H37B 0.99
C38 H38A 0.98
C38 H38B 0.98
C38 H38C 0.98
C39 C41 1.519(3)
C39 C40 1.521(3)
C39 H39 1.0
C40 H40A 0.98
C40 H40B 0.98
C40 H40C 0.98
C41 H41A 0.98
C41 H41B 0.98
C41 H41C 0.98
C42 C48 1.396(2)
C42 C43 1.399(3)
C43 C45 1.397(2)
C43 C44 1.505(3)
C44 H44A 0.98
C44 H44B 0.98
C44 H44C 0.98
C45 C46 1.380(3)
C45 H45 0.95
C46 C47 1.386(3)
C46 H46 0.95
C47 C48 1.389(2)
C47 H47 0.95
C48 H48 0.95
